data_7250158
loop_
_publ_author_name
'Winson, Cinu'
'Kandasamy, Saravanan'
'Divya, Indira S.'
'Wozniak, Krzysztof'
'Varughese, Sunil'

_publ_section_title
;
 Polymorphs and stoichiometric variants of crown ether-based molecular
 complexes: exploring the landscape of conformational flexibility and
 supramolecular interactions
;
_journal_issue 17
_journal_name_full CrystEngComm
_journal_page_first 2698
_journal_page_last 2710
_journal_paper_doi 10.1039/D5CE00025D
_journal_volume 27
_journal_year 2025
_chemical_formula_moiety '2(C H2 N S), C20 H36 O6, H2 O'
_chemical_formula_sum 'C22 H42 N2 O7 S2'
_chemical_formula_weight 510.720
_space_group_crystal_system monoclinic
_space_group_IT_number 14
_space_group_name_Hall '-P 2ybc'
_space_group_name_H-M_alt 'P 1 21/c 1'
_symmetry_Int_Tables_number 14
_audit_creation_date 2024-03-09
_audit_creation_method
;
Olex2 1.5
(compiled 2023.08.24 svn.re1ec1418 for OlexSys, GUI svn.r6817)
;
_audit_update_record
;
2024-12-23 deposited with the CCDC.	2025-03-20 downloaded from the CCDC.
;
_cell_angle_alpha 90
_cell_angle_beta 90.560(1)
_cell_angle_gamma 90
_cell_formula_units_Z 4
_cell_length_a 8.1890(1)
_cell_length_b 14.7300(1)
_cell_length_c 21.8560(2)
_cell_measurement_reflns_used 20432
_cell_measurement_temperature 100.00(10)
_cell_measurement_theta_max 77.3110
_cell_measurement_theta_min 3.6070
_cell_volume 2636.23(4)
_computing_cell_refinement 'CrysAlisPro 1.171.42.70a (Rigaku OD, 2022)'
_computing_data_collection 'CrysAlisPro 1.171.42.70a (Rigaku OD, 2022)'
_computing_data_reduction 'CrysAlisPro 1.171.42.70a (Rigaku OD, 2022)'
_computing_molecular_graphics 'Olex2 1.5 (Dolomanov et al., 2009)'
_computing_publication_material 'Olex2 1.5 (Dolomanov et al., 2009)'
_computing_structure_refinement 'olex2.refine 1.5 (Bourhis et al., 2015)'
_computing_structure_solution 'SHELXT 2018/2 (Sheldrick, 2018)'
_diffrn_ambient_environment N~2~
_diffrn_ambient_temperature 100.00(10)
_diffrn_detector 'Hybrid Pixel Array Detector'
_diffrn_detector_area_resol_mean 10.0000
_diffrn_detector_type HyPix
_diffrn_measured_fraction_theta_full 1.0000
_diffrn_measured_fraction_theta_max 0.9900
_diffrn_measurement_details
;
List of Runs (angles in degrees, time in seconds):

  # Type    Start    End  Width  t~exp~   \w     \q     \k     \f   Frames
#--------------------------------------------------------------------------
  1  \w    -43.00  41.00   0.50    0.05    --    0.00  87.00  75.00  168
  2  \w     47.00  85.00   0.50    0.05    --   66.57 -87.00 -42.00   76
  3  \w     44.00 169.00   0.50    0.05    --  121.75 -87.00 -42.00  250
  4  \w     48.00  83.00   0.50    0.05    --    0.00  77.00 150.00   70
  5  \w    -70.00 -11.00   0.50    0.05    --    0.00 -77.00 -30.00  118
  6  \w    -94.00 -40.00   0.50    0.05    --    0.00 178.00-150.00  108
  7  \w    -42.00  45.00   0.50    0.05    --    0.00  77.00 150.00  174
  8  \w    -94.00 -54.00   0.50    0.05    --    0.00-178.00 -60.00   80
  9  \w    -85.00 -12.00   0.50    0.05    --    0.00 -77.00  90.00  146
 10  \w    -16.00  19.00   0.50    0.05    --   38.00 101.00 -99.39   70
 11  \w    -12.00  13.00   0.50    0.05    --   42.00 101.00 110.33   50
 12  \w     -3.00  22.00   0.50    0.05    --   50.00  99.00  49.69   50
 13  \w     17.00  42.00   0.50    0.05    --   62.00  85.00-149.00   50
 14  \w     12.00  37.00   0.50    0.05    --   62.00  92.00 113.51   50
 15  \w     15.00  40.00   0.50    0.05    --   62.00  90.00  15.65   50
 16  \w     17.00  42.00   0.50    0.05    --   66.00  90.00 -48.69   50
 17  \w     17.00  42.00   0.50    0.05    --   66.00  90.00-111.46   50
 18  \w     16.00  41.00   0.50    0.05    --   66.00  92.00 -10.62   50
 19  \w     16.00  41.00   0.50    0.05    --   66.00  92.00  63.86   50
 20  \w     16.00  41.00   0.50    0.05    --   66.00  92.00 123.45   50
 21  \w    -17.00 110.00   0.50    0.05    --   66.57 -45.00 -90.00  254
 22  \w     -9.00 101.00   0.50    0.05    --   66.57 -61.00  30.00  220
 23  \w    -10.00  99.00   0.50    0.05    --   66.57 -61.00 120.00  218
 24  \w     61.00  94.00   0.50    0.05    --   66.57 -94.00 120.00   66
 25  \w     52.00  98.00   0.50    0.05    --   66.57 -94.00  30.00   92
 26  \w     60.00 106.00   0.50    0.05    --   66.57 -94.00-180.00   92
 27  \w     65.00 105.00   0.50    0.05    --   66.57 -94.00-150.00   80
 28  \w     64.00  90.00   0.50    0.05    --   74.00  74.00 132.09   52
 29  \w     65.00 106.00   0.50    0.05    --   74.00  76.00 -32.48   82
 30  \w     32.00  61.00   0.50    0.05    --   74.00  74.00 132.09   58
 31  \w     32.00  97.00   0.50    0.05    --   74.00  76.00-120.30  130
 32  \w     32.00  70.00   0.50    0.05    --   74.00  75.00 -92.56   76
 33  \w     32.00 109.00   0.50    0.05    --   74.00  77.00  60.74  154
 34  \w     80.00 108.00   0.50    0.05    --   74.00  75.00 -92.56   56
 35  \w     32.00  58.00   0.50    0.05    --   74.00  76.00 -32.48   52
 36  \w     75.00 109.00   0.50    0.05    --   78.00  76.00 151.39   68
 37  \w     84.00 109.00   0.50    0.05    --   78.00  76.00  -3.78   50
 38  \w     38.00  70.00   0.50    0.05    --   78.00  76.00 151.39   64
 39  \w     38.00  73.00   0.50    0.05    --   78.00  71.00  93.62   70
 40  \w     85.00 160.00   0.50    0.05    --   78.00  71.00  93.62  150
 41  \w     41.00  67.00   0.50    0.05    --   78.00  76.00  -3.78   52
 42  \w    139.00 165.00   0.50    0.05    --   86.00  73.00 -11.64   52
 43  \w     43.00  69.00   0.50    0.05    --   86.00  77.00   2.04   52
 44  \w     95.00 136.00   0.50    0.05    --   86.00  73.00 -11.64   82
 45  \w     83.00 109.00   0.50    0.05    --   86.00  77.00-111.50   52
 46  \w     44.00  73.00   0.50    0.05    --   86.00  77.00-111.50   58
 47  \w     44.00  69.00   0.50    0.05    --   86.00  74.00  33.15   50
 48  \w     45.00  70.00   0.50    0.05    --   86.00  73.00 -11.64   50
 49  \w     43.00  68.00   0.50    0.05    --   86.00  77.00-138.63   50
 50  \w     43.00  69.00   0.50    0.05    --   86.00  77.00 -79.97   52
 51  \w     48.00  88.00   0.50    0.05    --   90.00  76.00 156.31   80
 52  \w     49.00  95.00   0.50    0.05    --   90.00  76.00  46.89   92
 53  \w     48.00  83.00   0.50    0.05    --   90.00  76.00 171.14   70
 54  \w     52.00 101.00   0.50    0.05    --   94.00  74.00  78.46   98
 55  \w     52.00  78.00   0.50    0.05    --   94.00  74.00 133.08   52
 56  \w     83.00 109.00   0.50    0.05    --   94.00  77.00 -90.30   52
 57  \w     51.00  99.00   0.50    0.05    --   94.00  77.00-168.45   96
 58  \w     51.00  76.00   0.50    0.05    --   94.00  77.00 -90.30   50
 59  \w     53.00  78.00   0.50    0.05    --   94.00  73.00  61.89   50
 60  \w     51.00  79.00   0.50    0.05    --   94.00  77.00  -4.49   56
 61  \w     51.00  92.00   0.50    0.05    --   94.00  77.00 -71.17   82
 62  \w     53.00  79.00   0.50    0.05    --   94.00  75.00 177.87   52
 63  \w     52.00  78.00   0.50    0.05    --   94.00  75.00  89.63   52
 64  \w    147.00 173.00   0.50    0.05    --   94.00  73.00  61.89   52
 65  \w     99.00 125.00   0.50    0.05    --   94.00  73.00  61.89   52
 66  \w     55.00  80.00   0.50    0.05    --   98.00  77.00 101.83   50
 67  \w     56.00  81.00   0.50    0.05    --   98.00  74.00 -32.23   50
 68  \w     56.00  96.00   0.50    0.05    --   98.00  76.00-157.84   80
 69  \w     59.00  84.00   0.50    0.05    --  102.00  77.00 137.68   50
 70  \w     60.00  85.00   0.50    0.05    --  102.00  75.00  11.67   50
 71  \w     59.00 107.00   0.50    0.05    --  102.00  77.00 -61.97   96
 72  \w     59.00  84.00   0.50    0.05    --  102.00  77.00 104.25   50
 73  \w     66.00  91.00   0.50    0.05    --  106.00  70.00 -99.65   50
 74  \w    114.00 139.00   0.50    0.05    --  106.00  70.00 -99.65   50
 75  \w     64.00 107.00   0.50    0.05    --  106.00  76.00 -19.31   86
 76  \w    103.00 163.00   0.50    0.05    --  106.00  67.00-131.42  120
 77  \w     68.00 100.00   0.50    0.05    --  106.00  67.00-131.42   64
 78  \w     64.00 105.00   0.50    0.05    --  106.00  76.00 168.34   82
 79  \w     68.00 109.00   0.50    0.05    --  110.00  75.00  40.62   82
 80  \w     72.00 177.00   0.50    0.05    --  110.00  68.00 -77.30  210
 81  \w    114.00 161.00   0.50    0.05    --  110.00  63.00  27.11   94
 82  \w     74.00 100.00   0.50    0.05    --  110.00  63.00  27.11   52
 83  \w    113.00 177.00   0.50    0.05    --  114.00  61.00  -4.84  128
 84  \w     78.00 104.00   0.50    0.05    --  114.00  61.00  -4.84   52
 85  \w     74.00 100.00   0.50    0.05    --  114.00  73.00 -99.15   52
 86  \w    151.00 177.00   0.50    0.05    --  114.00  70.00 136.30   52
 87  \w    114.00 147.00   0.50    0.05    --  114.00  70.00 136.30   66
 88  \w     75.00 105.00   0.50    0.05    --  114.00  70.00 136.30   60
 89  \w    130.00 177.00   0.50    0.05    --  114.00  67.00  63.66   94
 90  \w     76.00 121.00   0.50    0.05    --  114.00  67.00  63.66   90
 91  \w     78.00 177.00   0.50    0.05    --  118.00  73.00 168.54  198
 92  \w     78.00 107.00   0.50    0.05    --  118.00  71.00 163.54   58
 93  \w    150.00 176.00   0.50    0.05    --  118.00  71.00 116.19   52
 94  \w     78.00 132.00   0.50    0.05    --  118.00  71.00 116.19  108
 95  \w     61.00 107.00   0.50    0.05    --  121.75-105.00-163.17   92
 96  \w     79.00 105.00   0.50    0.05    --  121.75 -91.00 -60.00   52
 97  \w    119.00 175.00   0.50    0.05    --  121.75  50.00 -30.00  112
 98  \w     88.00 114.00   0.50    0.05    --  121.75  50.00 -30.00   52
 99  \w     49.00  75.00   0.50    0.05    --  121.75 -91.00 -60.00   52
100  \w     64.00 108.00   0.50    0.05    --  121.75-109.00-107.86   88
101  \w     39.00  81.00   0.50    0.05    --  121.75  25.00 -60.00   84
102  \w    122.00 150.00   0.50    0.05    --  121.75 -63.00 -60.00   56
103  \w     47.00 104.00   0.50    0.05    --  121.75 -63.00 -60.00  114
104  \w     81.00 109.00   0.50    0.05    --  121.75  76.00 -80.17   56
105  \w    140.00 175.00   0.50    0.05    --  121.75  72.00  73.13   70
106  \w     80.00 134.00   0.50    0.05    --  121.75  72.00  73.13  108
107  \w     87.00 112.00   0.50    0.05    --  121.75  65.00  53.38   50
108  \w     62.00 108.00   0.50    0.05    --  121.75-108.00  51.97   92
109  \w     81.00 106.00   0.50    0.05    --  121.75 -93.00 -95.51   50
110  \w     50.00  76.00   0.50    0.05    --  121.75 -93.00 -95.51   52
111  \w     81.00 106.00   0.50    0.05    --  121.75 -91.00-120.00   50
112  \w     46.00  75.00   0.50    0.05    --  121.75 -91.00-120.00   58
113  \w     79.00 104.00   0.50    0.05    --  121.75  76.00  23.27   50
114  \w     46.00 104.00   0.50    0.05    --  121.75 -91.00 120.00  116
115  \w    151.00 176.00   0.50    0.05    --  121.75  73.00 139.53   50
116  \w    121.00 177.00   0.50    0.05    --  121.75  63.00   0.00  112
117  \w     93.00 118.00   0.50    0.05    --  121.75  25.00 -60.00   50
118  \w    152.00 177.00   0.50    0.05    --  121.75  25.00 -60.00   50
119  \w    116.00 146.00   0.50    0.05    --  121.75  73.00 139.53   60
120  \w     85.00 174.00   0.50    0.05    --  121.75  63.00  30.00  178
121  \w     85.00 114.00   0.50    0.05    --  121.75  63.00   0.00   58
122  \w    148.00 173.00   0.50    0.05    --  121.75  71.00-173.64   50
123  \w     84.00 127.00   0.50    0.05    --  121.75  71.00-173.64   86
124  \w     68.00 108.00   0.50    0.05    --  121.75-107.00 107.22   80
125  \w     81.00 110.00   0.50    0.05    --  121.75  73.00 139.53   58
126  \w     88.00 121.00   0.50    0.05    --  121.75  63.00-120.00   66
127  \w     79.00 104.00   0.50    0.05    --  121.75  76.00 -18.94   50
128  \w     85.00 143.00   0.50    0.05    --  121.75 -77.00  30.00  116
129  \w    135.00 175.00   0.50    0.05    --  121.75  50.00 120.00   80
130  \w     60.00 122.00   0.50    0.05    --  121.75 -50.00  90.00  124
131  \w    114.00 177.00   0.50    0.05    --  121.75  63.00 -90.00  126
;
_diffrn_measurement_device 'four-circle diffractometer'
_diffrn_measurement_device_type 'SuperNova, Dual, Cu at home/near, HyPix'
_diffrn_measurement_method '\w scans'
_diffrn_orient_matrix_type 'CrysAlisPro convention (1999,Acta A55,543-557)'
_diffrn_orient_matrix_UB_11 0.0867255000
_diffrn_orient_matrix_UB_12 0.0203817000
_diffrn_orient_matrix_UB_13 -0.0606963000
_diffrn_orient_matrix_UB_21 -0.1380490000
_diffrn_orient_matrix_UB_22 0.0661172000
_diffrn_orient_matrix_UB_23 -0.0180524000
_diffrn_orient_matrix_UB_31 0.0938025000
_diffrn_orient_matrix_UB_32 0.0784653000
_diffrn_orient_matrix_UB_33 0.0309717000
_diffrn_radiation_monochromator mirror
_diffrn_radiation_probe x-ray
_diffrn_radiation_type 'Cu K\a'
_diffrn_radiation_wavelength 1.54184
_diffrn_reflns_av_R_equivalents 0.0506
_diffrn_reflns_av_unetI/netI 0.0207
_diffrn_reflns_Laue_measured_fraction_full 1.0000
_diffrn_reflns_Laue_measured_fraction_max 0.9900
_diffrn_reflns_limit_h_max 10
_diffrn_reflns_limit_h_min -10
_diffrn_reflns_limit_k_max 18
_diffrn_reflns_limit_k_min -18
_diffrn_reflns_limit_l_max 27
_diffrn_reflns_limit_l_min -27
_diffrn_reflns_number 60133
_diffrn_reflns_point_group_measured_fraction_full 1.0000
_diffrn_reflns_point_group_measured_fraction_max 0.9900
_diffrn_reflns_theta_full 67.6840
_diffrn_reflns_theta_max 77.51
_diffrn_reflns_theta_min 3.62
_diffrn_source 'micro-focus sealed X-ray tube'
_diffrn_source_type 'SuperNova (Cu) X-ray Source'
_exptl_absorpt_coefficient_mu 2.188
_exptl_absorpt_correction_T_max 0.897
_exptl_absorpt_correction_T_min 0.286
_exptl_absorpt_correction_type gaussian
_exptl_absorpt_process_details
;
CrysAlisPro 1.171.42.70a (Rigaku Oxford Diffraction, 2022)
Numerical absorption correction based on gaussian integration over
a multifaceted crystal model
Empirical absorption correction using spherical harmonics,
implemented in SCALE3 ABSPACK scaling algorithm.
;
_exptl_crystal_colour red
_exptl_crystal_colour_primary red
_exptl_crystal_density_diffrn 1.287
_exptl_crystal_description block
_exptl_crystal_F_000 1110.175
_exptl_crystal_size_max 0.28
_exptl_crystal_size_mid 0.23
_exptl_crystal_size_min 0.21
_refine_diff_density_max 0.4173
_refine_diff_density_min -0.4988
_refine_diff_density_rms 0.0544
_refine_ls_d_res_high 0.7896
_refine_ls_d_res_low 12.2147
_refine_ls_goodness_of_fit_ref 1.0311
_refine_ls_hydrogen_treatment mixed
_refine_ls_matrix_type full
_refine_ls_number_constraints 60
_refine_ls_number_parameters 324
_refine_ls_number_reflns 5565
_refine_ls_number_restraints 4
_refine_ls_restrained_S_all 1.0307
_refine_ls_R_factor_all 0.0343
_refine_ls_R_factor_gt 0.0319
_refine_ls_shift/su_max 0.0005
_refine_ls_shift/su_mean 0.0001
_refine_ls_structure_factor_coef Fsqd
_refine_ls_weighting_details 'w=1/[\s^2^(Fo^2^)+(0.0407P)^2^+0.9681P] where P=(Fo^2^+2Fc^2^)/3'
_refine_ls_weighting_scheme calc
_refine_ls_wR_factor_gt 0.0808
_refine_ls_wR_factor_ref 0.0826
_reflns_Friedel_coverage 0.0
_reflns_limit_h_max 10
_reflns_limit_h_min -10
_reflns_limit_k_max 18
_reflns_limit_k_min 0
_reflns_limit_l_max 27
_reflns_limit_l_min 0
_reflns_number_gt 5139
_reflns_number_total 5565
_reflns_threshold_expression I>=2u(I)
_cod_data_source_file d5ce00025d2.cif
_cod_data_source_block 47_C1_red1_abs1
_cod_depositor_comments 'Adding full bibliography for 7250152--7250159.cif.'
_cod_database_code 7250158
_chemical_oxdiff_formula 'C34 S2 N2 Br2 F6 H48'
_chemical_oxdiff_usercomment '100K '
_olex2_refinement_description
;
1. Fixed Uiso
 At 1.2 times of:
  All C(H) groups, All C(H,H) groups, All N(H,H) groups
2. Restrained distances
 S11-C11A \\sim S11-C11
 with sigma of 0.02
 N11-C11A \\sim N11-C11
 with sigma of 0.02
3. Others
 Sof(C11)=1-FVAR(1)
 Sof(C11A)=FVAR(1)
4.a Ternary CH refined with riding coordinates:
 C51(H51), C56(H56), C61(H61), C62(H62)
4.b Secondary CH2 refined with riding coordinates:
 C52(H52a,H52b), C53(H53a,H53b), C54(H54a,H54b), C55(H55a,H55b), C57(H57a,
 H57b), C58(H58a,H58b), C59(H59a,H59b), C60(H60a,H60b), C63(H63a,H63b),
 C64(H64a,H64b), C65(H65a,H65b), C66(H66a,H66b), C67(H67a,H67b), C68(H68a,H68b),
  C69(H69a,H69b), C70(H70a,H70b)
4.c X=CH2 refined with riding coordinates:
 N21(H21a,H21b)
;
_olex2_submission_special_instructions 'No special instructions were received'
_oxdiff_exptl_absorpt_empirical_details
;
Empirical correction (ABSPACK) includes:
- Absorption correction using spherical harmonics
- Frame scaling
;
_oxdiff_exptl_absorpt_empirical_full_max 1.195
_oxdiff_exptl_absorpt_empirical_full_min 0.792

loop_
_space_group_symop_id
_space_group_symop_operation_xyz
1 x,y,z
2 -x,y+1/2,-z+1/2
3 -x,-y,-z
4 x,-y-1/2,z-1/2

loop_
_atom_site_label
_atom_site_type_symbol
_atom_site_fract_x
_atom_site_fract_y
_atom_site_fract_z
_atom_site_U_iso_or_equiv
_atom_site_adp_type
_atom_site_occupancy
_atom_site_refinement_flags_posn
_atom_site_refinement_flags_occupancy
_atom_site_disorder_group
S11 S 0.52903(4) 0.87605(2) 0.447704(16) 0.03105(9) Uani 1.000000 D . .
C11 C 0.5248(5) 0.9918(3) 0.4670(2) 0.0168(16) Uani 0.243(5) D P 2
H11a H 0.413(3) 0.9639(15) 0.5873(10) 0.055(6) Uiso 1.000000 . . .
S21 S 0.52769(4) 0.48079(2) 0.597810(13) 0.02596(9) Uani 1.000000 . . .
N21 N 0.43301(14) 0.60985(7) 0.52158(5) 0.0265(2) Uani 1.000000 . . .
H21a H 0.41461(14) 0.63032(7) 0.48432(5) 0.0319(3) Uiso 1.000000 R . .
H21b H 0.41511(14) 0.64504(7) 0.55335(5) 0.0319(3) Uiso 1.000000 R . .
C21 C 0.48704(14) 0.52699(8) 0.52974(5) 0.0204(2) Uani 1.000000 . . .
O51 O 0.41284(10) 0.74464(6) 0.74116(4) 0.02186(18) Uani 1.000000 . . .
O52 O 0.40709(10) 0.92621(6) 0.70107(4) 0.02143(18) Uani 1.000000 . . .
O53 O 0.09268(11) 0.94942(6) 0.64867(4) 0.02358(18) Uani 1.000000 . . .
O54 O 0.04409(10) 0.86912(6) 0.53123(4) 0.02175(18) Uani 1.000000 . . .
O55 O 0.00554(10) 0.68988(6) 0.57287(4) 0.02078(18) Uani 1.000000 . . .
O56 O 0.11933(10) 0.65154(6) 0.69939(4) 0.02145(18) Uani 1.000000 . . .
C51 C 0.48536(14) 0.81256(8) 0.77953(5) 0.0204(2) Uani 1.000000 . . .
H51 H 0.40249(14) 0.83409(8) 0.80954(5) 0.0245(3) Uiso 1.000000 R . .
C52 C 0.63526(15) 0.77703(9) 0.81460(5) 0.0235(2) Uani 1.000000 . . .
H52a H 0.67605(15) 0.82482(9) 0.84268(5) 0.0282(3) Uiso 1.000000 R . .
H52b H 0.60335(15) 0.72398(9) 0.83959(5) 0.0282(3) Uiso 1.000000 R . .
C53 C 0.77164(15) 0.74936(9) 0.77112(6) 0.0241(3) Uani 1.000000 . . .
H53a H 0.86693(15) 0.72737(9) 0.79508(6) 0.0289(3) Uiso 1.000000 R . .
H53b H 0.73329(15) 0.69921(9) 0.74446(6) 0.0289(3) Uiso 1.000000 R . .
C54 C 0.82232(15) 0.82995(9) 0.73178(6) 0.0248(3) Uani 1.000000 . . .
H54a H 0.86960(15) 0.87800(9) 0.75820(6) 0.0298(3) Uiso 1.000000 R . .
H54b H 0.90708(15) 0.81049(9) 0.70257(6) 0.0298(3) Uiso 1.000000 R . .
C55 C 0.67518(15) 0.86787(8) 0.69651(6) 0.0219(2) Uani 1.000000 . . .
H55a H 0.70880(15) 0.92273(8) 0.67370(6) 0.0263(3) Uiso 1.000000 R . .
H55b H 0.63678(15) 0.82220(8) 0.66641(6) 0.0263(3) Uiso 1.000000 R . .
C56 C 0.53583(14) 0.89209(8) 0.73905(5) 0.0200(2) Uani 1.000000 . . .
H56 H 0.57372(14) 0.94252(8) 0.76633(5) 0.0240(3) Uiso 1.000000 R . .
C57 C 0.27322(15) 0.96390(9) 0.73352(6) 0.0241(3) Uani 1.000000 . . .
H57a H 0.20992(15) 0.91506(9) 0.75343(6) 0.0289(3) Uiso 1.000000 R . .
H57b H 0.31343(15) 1.00605(9) 0.76557(6) 0.0289(3) Uiso 1.000000 R . .
C58 C 0.16716(15) 1.01399(8) 0.68816(6) 0.0228(2) Uani 1.000000 . . .
H58a H 0.23412(15) 1.05686(8) 0.66416(6) 0.0274(3) Uiso 1.000000 R . .
H58b H 0.08244(15) 1.04906(8) 0.70988(6) 0.0274(3) Uiso 1.000000 R . .
C59 C 0.00433(16) 0.99143(9) 0.60036(6) 0.0241(3) Uani 1.000000 . . .
H59a H -0.07856(16) 1.03314(9) 0.61729(6) 0.0289(3) Uiso 1.000000 R . .
H59b H 0.07955(16) 1.02728(9) 0.57468(6) 0.0289(3) Uiso 1.000000 R . .
C60 C -0.07787(15) 0.91951(9) 0.56226(6) 0.0242(3) Uani 1.000000 . . .
H60a H -0.15324(15) 0.94801(9) 0.53223(6) 0.0291(3) Uiso 1.000000 R . .
H60b H -0.14205(15) 0.87866(9) 0.58878(6) 0.0291(3) Uiso 1.000000 R . .
C61 C -0.01967(14) 0.79951(8) 0.49228(5) 0.0201(2) Uani 1.000000 . . .
H61 H -0.10006(14) 0.82766(8) 0.46324(5) 0.0242(3) Uiso 1.000000 R . .
C62 C -0.10559(14) 0.72328(8) 0.52689(5) 0.0210(2) Uani 1.000000 . . .
H62 H -0.20516(14) 0.74811(8) 0.54706(5) 0.0252(3) Uiso 1.000000 R . .
C63 C -0.15597(16) 0.64887(9) 0.48181(6) 0.0265(3) Uani 1.000000 . . .
H63a H -0.20780(16) 0.59850(9) 0.50447(6) 0.0318(3) Uiso 1.000000 R . .
H63b H -0.23773(16) 0.67355(9) 0.45258(6) 0.0318(3) Uiso 1.000000 R . .
C64 C -0.01056(18) 0.61220(9) 0.44640(6) 0.0300(3) Uani 1.000000 . . .
H64a H 0.06741(18) 0.58300(9) 0.47517(6) 0.0360(3) Uiso 1.000000 R . .
H64b H -0.04865(18) 0.56563(9) 0.41689(6) 0.0360(3) Uiso 1.000000 R . .
C65 C 0.07545(17) 0.68830(9) 0.41212(6) 0.0282(3) Uani 1.000000 . . .
H65a H 0.17400(17) 0.66386(9) 0.39205(6) 0.0338(3) Uiso 1.000000 R . .
H65b H 0.00170(17) 0.71250(9) 0.37988(6) 0.0338(3) Uiso 1.000000 R . .
C66 C 0.12472(14) 0.76489(8) 0.45566(5) 0.0219(2) Uani 1.000000 . . .
H66a H 0.17123(14) 0.81562(8) 0.43176(5) 0.0263(3) Uiso 1.000000 R . .
H66b H 0.21044(14) 0.74267(8) 0.48418(5) 0.0263(3) Uiso 1.000000 R . .
C67 C -0.07249(15) 0.63295(9) 0.61664(6) 0.0238(3) Uani 1.000000 . . .
H67a H -0.14671(15) 0.66960(9) 0.64222(6) 0.0285(3) Uiso 1.000000 R . .
H67b H -0.13814(15) 0.58599(9) 0.59530(6) 0.0285(3) Uiso 1.000000 R . .
C68 C 0.05508(16) 0.58854(8) 0.65631(6) 0.0232(2) Uani 1.000000 . . .
H68a H 0.14434(16) 0.56523(8) 0.63043(6) 0.0278(3) Uiso 1.000000 R . .
H68b H 0.00631(16) 0.53647(8) 0.67818(6) 0.0278(3) Uiso 1.000000 R . .
C69 C 0.25091(15) 0.61107(8) 0.73243(6) 0.0234(2) Uani 1.000000 . . .
H69a H 0.21073(15) 0.55799(8) 0.75564(6) 0.0281(3) Uiso 1.000000 R . .
H69b H 0.33494(15) 0.58969(8) 0.70353(6) 0.0281(3) Uiso 1.000000 R . .
C70 C 0.32439(16) 0.67888(9) 0.77565(6) 0.0254(3) Uani 1.000000 . . .
H70a H 0.39880(16) 0.64791(9) 0.80489(6) 0.0304(3) Uiso 1.000000 R . .
H70b H 0.23721(16) 0.70914(9) 0.79919(6) 0.0304(3) Uiso 1.000000 R . .
O90 O 0.33637(12) 0.75015(6) 0.60601(4) 0.02322(18) Uani 1.000000 . . .
H90a H 0.244(3) 0.7505(13) 0.6018(9) 0.042(5) Uiso 1.000000 . . .
H90b H 0.354(2) 0.7554(13) 0.6440(10) 0.049(5) Uiso 1.000000 . . .
N11 N 0.43070(14) 0.92970(9) 0.56006(5) 0.0271(2) Uani 1.000000 D . .
H11b H 0.407(3) 0.8723(16) 0.5658(10) 0.062(6) Uiso 1.000000 . . .
C11A C 0.51390(18) 1.05100(11) 0.49508(7) 0.0195(5) Uani 0.757(5) D P 1

loop_
_atom_site_aniso_label
_atom_site_aniso_U_11
_atom_site_aniso_U_22
_atom_site_aniso_U_33
_atom_site_aniso_U_12
_atom_site_aniso_U_13
_atom_site_aniso_U_23
S11 0.02936(17) 0.02871(17) 0.03520(18) -0.00306(12) 0.00624(13) -0.01375(13)
C11 0.014(2) 0.019(3) 0.018(3) 0.0007(17) -0.0013(17) 0.001(2)
S21 0.03279(17) 0.02796(17) 0.01713(14) 0.00176(12) -0.00054(11) 0.00260(11)
N21 0.0325(6) 0.0271(5) 0.0201(5) 0.0090(4) 0.0009(4) -0.0003(4)
C21 0.0160(5) 0.0255(6) 0.0199(6) -0.0011(4) 0.0014(4) 0.0002(5)
O51 0.0256(4) 0.0216(4) 0.0184(4) -0.0064(3) -0.0005(3) 0.0004(3)
O52 0.0231(4) 0.0240(4) 0.0172(4) 0.0026(3) 0.0019(3) -0.0008(3)
O53 0.0310(5) 0.0187(4) 0.0209(4) -0.0013(3) -0.0046(3) 0.0013(3)
O54 0.0206(4) 0.0208(4) 0.0238(4) -0.0006(3) 0.0012(3) -0.0028(3)
O55 0.0203(4) 0.0234(4) 0.0186(4) -0.0041(3) -0.0023(3) 0.0036(3)
O56 0.0230(4) 0.0201(4) 0.0211(4) -0.0004(3) -0.0031(3) -0.0007(3)
C51 0.0227(6) 0.0226(6) 0.0161(5) -0.0030(4) -0.0001(4) -0.0021(4)
C52 0.0267(6) 0.0256(6) 0.0182(5) -0.0028(5) -0.0033(5) 0.0003(5)
C53 0.0238(6) 0.0229(6) 0.0254(6) -0.0004(5) -0.0027(5) -0.0005(5)
C54 0.0225(6) 0.0234(6) 0.0286(6) -0.0013(5) 0.0023(5) -0.0018(5)
C55 0.0235(6) 0.0211(6) 0.0213(6) -0.0021(5) 0.0043(5) -0.0005(4)
C56 0.0217(5) 0.0203(5) 0.0179(5) -0.0011(4) -0.0005(4) -0.0016(4)
C57 0.0238(6) 0.0292(6) 0.0192(6) 0.0016(5) 0.0026(5) -0.0034(5)
C58 0.0252(6) 0.0210(6) 0.0222(6) 0.0004(5) 0.0015(5) -0.0037(5)
C59 0.0304(6) 0.0216(6) 0.0203(6) 0.0045(5) -0.0014(5) 0.0021(5)
C60 0.0233(6) 0.0279(6) 0.0215(6) 0.0042(5) 0.0005(5) -0.0019(5)
C61 0.0199(5) 0.0209(6) 0.0196(5) 0.0004(4) -0.0022(4) 0.0000(4)
C62 0.0183(5) 0.0239(6) 0.0208(6) -0.0006(4) -0.0026(4) 0.0004(5)
C63 0.0269(6) 0.0281(6) 0.0242(6) -0.0064(5) -0.0059(5) -0.0004(5)
C64 0.0389(7) 0.0244(6) 0.0266(6) -0.0036(5) -0.0015(5) -0.0073(5)
C65 0.0322(7) 0.0317(7) 0.0207(6) 0.0025(5) 0.0008(5) -0.0035(5)
C66 0.0215(6) 0.0237(6) 0.0204(6) 0.0007(5) 0.0009(4) 0.0019(5)
C67 0.0250(6) 0.0257(6) 0.0206(6) -0.0074(5) 0.0005(5) 0.0018(5)
C68 0.0297(6) 0.0187(6) 0.0212(6) -0.0044(5) -0.0003(5) 0.0000(5)
C69 0.0239(6) 0.0206(6) 0.0255(6) -0.0016(5) -0.0017(5) 0.0044(5)
C70 0.0278(6) 0.0277(6) 0.0205(6) -0.0069(5) -0.0011(5) 0.0044(5)
O90 0.0236(5) 0.0263(5) 0.0197(4) -0.0017(4) -0.0002(3) -0.0007(3)
N11 0.0319(6) 0.0260(6) 0.0234(5) 0.0004(5) 0.0055(4) 0.0039(5)
C11A 0.0158(7) 0.0228(10) 0.0198(9) 0.0002(6) -0.0020(6) -0.0013(7)

loop_
_atom_type_symbol
_atom_type_scat_dispersion_real
_atom_type_scat_dispersion_imag
_atom_type_scat_Cromer_Mann_a1
_atom_type_scat_Cromer_Mann_a2
_atom_type_scat_Cromer_Mann_a3
_atom_type_scat_Cromer_Mann_a4
_atom_type_scat_Cromer_Mann_b1
_atom_type_scat_Cromer_Mann_b2
_atom_type_scat_Cromer_Mann_b3
_atom_type_scat_Cromer_Mann_b4
_atom_type_scat_Cromer_Mann_c
_atom_type_scat_source
_atom_type_scat_dispersion_source
C 0.01788 0.00908 2.31000 1.02000 1.58860 0.86500 20.84390 10.20750 0.56870 51.65120 0.21560 'International Tables Volume C Table 6.1.1.4 (pp. 500-502)' 'Brennan, Cowan, Rev. Sci. Instrum., 1992, 63, 850'
H 0.00000 0.00000 0.49300 0.32291 0.14019 0.04081 10.51090 26.12570 3.14236 57.79970 0.00304 'International Tables Volume C Table 6.1.1.4 (pp. 500-502)' 'Brennan, Cowan, Rev. Sci. Instrum., 1992, 63, 850'
N 0.03110 0.01806 12.21260 3.13220 2.01250 1.16630 0.00570 9.89330 28.99750 0.58260 -11.52900 'International Tables Volume C Table 6.1.1.4 (pp. 500-502)' 'Brennan, Cowan, Rev. Sci. Instrum., 1992, 63, 850'
O 0.04960 0.03234 3.04850 2.28680 1.54630 0.86700 13.27710 5.70110 0.32390 32.90890 0.25080 'International Tables Volume C Table 6.1.1.4 (pp. 500-502)' 'Brennan, Cowan, Rev. Sci. Instrum., 1992, 63, 850'
S 0.33376 0.55840 6.90530 5.20340 1.43790 1.58630 1.46790 22.21510 0.25360 56.17200 0.86690 'International Tables Volume C Table 6.1.1.4 (pp. 500-502)' 'Brennan, Cowan, Rev. Sci. Instrum., 1992, 63, 850'

loop_
_exptl_crystal_face_index_h
_exptl_crystal_face_index_k
_exptl_crystal_face_index_l
_exptl_crystal_face_perp_dist
1 9 3 0.0903
-1 -9 -2 0.1355
4 -5 7 0.0896
3 7 6 0.1044
4 2 -10 0.0632
2 -3 -13 0.0817
-3 -7 -4 0.1252
-3 0 12 0.1349
0 5 -12 0.0957
1 -3 13 0.0972
-5 4 -3 0.1344

loop_
_geom_angle_atom_site_label_1
_geom_angle_atom_site_label_2
_geom_angle_atom_site_label_3
_geom_angle
_geom_angle_site_symmetry_1
_geom_angle_site_symmetry_3
_geom_angle_publ_flag
C11A S11 C11 36.84(16) 3_676 . ?
C11 C11 S11 112.8(4) 3_676 . ?
H11a C11 S11 103.4(10) 3_676 . ?
N11 C11 S11 136.0(3) 3_676 . ?
N11 C11 H11a 32.7(9) 3_676 3_676 ?
N11 H11a C11 66.8(15) . 3_676 ?
H21b N21 H21a 120.0 . . ?
C21 N21 H21a 120.0 . . ?
C21 N21 H21b 120.0 . . ?
N21 C21 S21 124.50(9) . . ?
C21 C21 S21 120.97(12) 3_666 . ?
C21 C21 N21 114.53(13) 3_666 . ?
C70 O51 C51 111.99(9) . . ?
C57 O52 C56 114.56(9) . . ?
C59 O53 C58 111.97(9) . . ?
C61 O54 C60 113.87(9) . . ?
C67 O55 C62 112.67(9) . . ?
C69 O56 C68 109.68(9) . . ?
H51 C51 O51 109.01(6) . . ?
C52 C51 O51 112.34(10) . . ?
C52 C51 H51 109.01(6) . . ?
C56 C51 O51 108.05(9) . . ?
C56 C51 H51 109.01(6) . . ?
C56 C51 C52 109.36(10) . . ?
H52a C52 C51 109.32(6) . . ?
H52b C52 C51 109.32(6) . . ?
H52b C52 H52a 108.0 . . ?
C53 C52 C51 111.51(10) . . ?
C53 C52 H52a 109.32(7) . . ?
C53 C52 H52b 109.32(7) . . ?
H53a C53 C52 109.59(6) . . ?
H53b C53 C52 109.59(7) . . ?
H53b C53 H53a 108.1 . . ?
C54 C53 C52 110.32(10) . . ?
C54 C53 H53a 109.59(7) . . ?
C54 C53 H53b 109.59(7) . . ?
H54a C54 C53 109.54(7) . . ?
H54b C54 C53 109.54(7) . . ?
H54b C54 H54a 108.1 . . ?
C55 C54 C53 110.54(10) . . ?
C55 C54 H54a 109.54(7) . . ?
C55 C54 H54b 109.54(6) . . ?
H55a C55 C54 109.28(6) . . ?
H55b C55 C54 109.28(7) . . ?
H55b C55 H55a 107.9 . . ?
C56 C55 C54 111.69(10) . . ?
C56 C55 H55a 109.28(6) . . ?
C56 C55 H55b 109.28(6) . . ?
C51 C56 O52 113.86(9) . . ?
C55 C56 O52 106.35(9) . . ?
C55 C56 C51 112.51(10) . . ?
H56 C56 O52 107.97(6) . . ?
H56 C56 C51 107.97(6) . . ?
H56 C56 C55 107.97(6) . . ?
H57a C57 O52 110.15(6) . . ?
H57b C57 O52 110.15(6) . . ?
H57b C57 H57a 108.5 . . ?
C58 C57 O52 107.77(9) . . ?
C58 C57 H57a 110.15(7) . . ?
C58 C57 H57b 110.15(7) . . ?
C57 C58 O53 108.30(10) . . ?
H58a C58 O53 110.04(6) . . ?
H58a C58 C57 110.04(7) . . ?
H58b C58 O53 110.04(6) . . ?
H58b C58 C57 110.04(6) . . ?
H58b C58 H58a 108.4 . . ?
H59a C59 O53 109.85(6) . . ?
H59b C59 O53 109.85(6) . . ?
H59b C59 H59a 108.3 . . ?
C60 C59 O53 109.14(10) . . ?
C60 C59 H59a 109.85(7) . . ?
C60 C59 H59b 109.85(7) . . ?
C59 C60 O54 108.63(10) . . ?
H60a C60 O54 109.97(6) . . ?
H60a C60 C59 109.97(7) . . ?
H60b C60 O54 109.97(6) . . ?
H60b C60 C59 109.97(7) . . ?
H60b C60 H60a 108.3 . . ?
H61 C61 O54 108.37(6) . . ?
C62 C61 O54 113.55(9) . . ?
C62 C61 H61 108.37(6) . . ?
C66 C61 O54 105.82(9) . . ?
C66 C61 H61 108.37(6) . . ?
C66 C61 C62 112.19(10) . . ?
C61 C62 O55 107.83(9) . . ?
H62 C62 O55 109.31(6) . . ?
H62 C62 C61 109.31(6) . . ?
C63 C62 O55 111.77(10) . . ?
C63 C62 C61 109.29(10) . . ?
C63 C62 H62 109.31(7) . . ?
H63a C63 C62 109.22(7) . . ?
H63b C63 C62 109.22(7) . . ?
H63b C63 H63a 107.9 . . ?
C64 C63 C62 111.96(10) . . ?
C64 C63 H63a 109.22(7) . . ?
C64 C63 H63b 109.22(7) . . ?
H64a C64 C63 109.47(7) . . ?
H64b C64 C63 109.47(7) . . ?
H64b C64 H64a 108.1 . . ?
C65 C64 C63 110.84(11) . . ?
C65 C64 H64a 109.47(8) . . ?
C65 C64 H64b 109.47(7) . . ?
H65a C65 C64 109.45(7) . . ?
H65b C65 C64 109.45(8) . . ?
H65b C65 H65a 108.0 . . ?
C66 C65 C64 110.94(10) . . ?
C66 C65 H65a 109.45(7) . . ?
C66 C65 H65b 109.45(7) . . ?
C65 C66 C61 111.91(10) . . ?
H66a C66 C61 109.23(6) . . ?
H66a C66 C65 109.23(7) . . ?
H66b C66 C61 109.23(6) . . ?
H66b C66 C65 109.23(7) . . ?
H66b C66 H66a 107.9 . . ?
H67a C67 O55 109.83(6) . . ?
H67b C67 O55 109.83(6) . . ?
H67b C67 H67a 108.3 . . ?
C68 C67 O55 109.24(10) . . ?
C68 C67 H67a 109.83(7) . . ?
C68 C67 H67b 109.83(7) . . ?
C67 C68 O56 110.46(10) . . ?
H68a C68 O56 109.56(6) . . ?
H68a C68 C67 109.56(7) . . ?
H68b C68 O56 109.56(6) . . ?
H68b C68 C67 109.56(7) . . ?
H68b C68 H68a 108.1 . . ?
H69a C69 O56 109.71(6) . . ?
H69b C69 O56 109.71(6) . . ?
H69b C69 H69a 108.2 . . ?
C70 C69 O56 109.79(10) . . ?
C70 C69 H69a 109.71(7) . . ?
C70 C69 H69b 109.71(7) . . ?
C69 C70 O51 108.79(10) . . ?
H70a C70 O51 109.93(6) . . ?
H70a C70 C69 109.93(7) . . ?
H70b C70 O51 109.93(7) . . ?
H70b C70 C69 109.93(7) . . ?
H70b C70 H70a 108.3 . . ?
H90b O90 H90a 106.0(19) . . ?
H11a N11 C11 80.6(16) . 3_676 ?
H11b N11 C11 161.6(15) . 3_676 ?
H11b N11 H11a 118(2) . . ?
C11A N11 C11 47.2(2) 3_676 3_676 ?
C11A N11 H11a 127.7(16) 3_676 . ?
C11A N11 H11b 114.5(14) 3_676 . ?
N11 C11A S11 127.86(13) 3_676 3_676 ?
C11A C11A S11 119.13(15) 3_676 3_676 ?
C11A C11A N11 113.00(17) 3_676 3_676 ?

loop_
_geom_bond_atom_site_label_1
_geom_bond_atom_site_label_2
_geom_bond_distance
_geom_bond_site_symmetry_2
_geom_bond_publ_flag
S11 C11 1.757(5) . ?
S11 C11A 1.6885(16) 3_676 ?
C11 C11 1.520(9) 3_676 ?
C11 H11a 1.45(2) 3_676 ?
C11 N11 1.350(5) 3_676 ?
H11a N11 0.79(2) . ?
S21 C21 1.6666(12) . ?
N21 H21a 0.8800 . ?
N21 H21b 0.8800 . ?
N21 C21 1.3097(16) . ?
C21 C21 1.540(2) 3_666 ?
O51 C51 1.4307(14) . ?
O51 C70 1.4289(14) . ?
O52 C56 1.4269(14) . ?
O52 C57 1.4241(14) . ?
O53 C58 1.4182(14) . ?
O53 C59 1.4164(14) . ?
O54 C60 1.4218(14) . ?
O54 C61 1.4283(14) . ?
O55 C62 1.4361(14) . ?
O55 C67 1.4278(14) . ?
O56 C68 1.4195(14) . ?
O56 C69 1.4223(14) . ?
C51 H51 1.0000 . ?
C51 C52 1.5328(16) . ?
C51 C56 1.5275(16) . ?
C52 H52a 0.9900 . ?
C52 H52b 0.9900 . ?
C52 C53 1.5287(17) . ?
C53 H53a 0.9900 . ?
C53 H53b 0.9900 . ?
C53 C54 1.5257(17) . ?
C54 H54a 0.9900 . ?
C54 H54b 0.9900 . ?
C54 C55 1.5297(17) . ?
C55 H55a 0.9900 . ?
C55 H55b 0.9900 . ?
C55 C56 1.5214(16) . ?
C56 H56 1.0000 . ?
C57 H57a 0.9900 . ?
C57 H57b 0.9900 . ?
C57 C58 1.5049(17) . ?
C58 H58a 0.9900 . ?
C58 H58b 0.9900 . ?
C59 H59a 0.9900 . ?
C59 H59b 0.9900 . ?
C59 C60 1.5027(17) . ?
C60 H60a 0.9900 . ?
C60 H60b 0.9900 . ?
C61 H61 1.0000 . ?
C61 C62 1.5293(16) . ?
C61 C66 1.5221(16) . ?
C62 H62 1.0000 . ?
C62 C63 1.5279(17) . ?
C63 H63a 0.9900 . ?
C63 H63b 0.9900 . ?
C63 C64 1.5253(19) . ?
C64 H64a 0.9900 . ?
C64 H64b 0.9900 . ?
C64 C65 1.5245(19) . ?
C65 H65a 0.9900 . ?
C65 H65b 0.9900 . ?
C65 C66 1.5277(17) . ?
C66 H66a 0.9900 . ?
C66 H66b 0.9900 . ?
C67 H67a 0.9900 . ?
C67 H67b 0.9900 . ?
C67 C68 1.5010(17) . ?
C68 H68a 0.9900 . ?
C68 H68b 0.9900 . ?
C69 H69a 0.9900 . ?
C69 H69b 0.9900 . ?
C69 C70 1.4971(17) . ?
C70 H70a 0.9900 . ?
C70 H70b 0.9900 . ?
O90 H90a 0.76(2) . ?
O90 H90b 0.85(2) . ?
N11 H11b 0.88(2) . ?
N11 C11A 1.3226(19) 3_676 ?
C11A C11A 1.535(3) 3_676 ?

loop_
_geom_torsion_atom_site_label_1
_geom_torsion_atom_site_label_2
_geom_torsion_atom_site_label_3
_geom_torsion_atom_site_label_4
_geom_torsion
_geom_torsion_site_symmetry_1
_geom_torsion_site_symmetry_2
_geom_torsion_site_symmetry_3
_geom_torsion_site_symmetry_4
_geom_torsion_publ_flag
S11 C11 C11 S11 180.0(3) . . 3_676 3_676 ?
S11 C11 C11 N11 -5.8(2) . . 3_676 . ?
S11 C11 N11 C11A -174.4(6) . . 3_676 . ?
S11 C11A N11 C11 177.1(3) . 3_676 . 3_676 ?
S11 C11A C11A S11 -180.00(12) . 3_676 . 3_676 ?
S11 C11A C11A N11 0.70(11) . 3_676 . 3_676 ?
C11 C11 N11 C11A 2.1(3) . 3_676 . 3_676 ?
C11 N11 C11A C11A 2.1(3) . 3_676 . 3_676 ?
S21 C21 C21 S21 -180.00(9) . . 3_666 3_666 ?
S21 C21 C21 N21 0.44(10) . . 3_666 3_666 ?
N21 C21 C21 N21 -180.00(15) . . 3_666 3_666 ?
O51 C51 C52 C53 63.16(10) . . . . ?
O51 C51 C56 O52 53.26(10) . . . . ?
O51 C51 C56 C55 -67.84(10) . . . . ?
O51 C70 C69 O56 -71.98(10) . . . . ?
O52 C56 C51 C52 175.82(9) . . . . ?
O52 C56 C55 C54 -179.91(9) . . . . ?
O52 C57 C58 O53 68.47(10) . . . . ?
O53 C59 C60 O54 -68.14(10) . . . . ?
O54 C61 C62 O55 -53.51(10) . . . . ?
O54 C61 C62 C63 -175.19(10) . . . . ?
O54 C61 C66 C65 179.15(9) . . . . ?
O55 C62 C61 C66 66.42(10) . . . . ?
O55 C62 C63 C64 -62.52(11) . . . . ?
O55 C67 C68 O56 75.59(10) . . . . ?
C51 C52 C53 C54 58.66(11) . . . . ?
C51 C56 C55 C54 -54.61(11) . . . . ?
C52 C53 C54 C55 -56.66(11) . . . . ?
C53 C54 C55 C56 54.82(11) . . . . ?
C61 C62 C63 C64 56.76(11) . . . . ?
C61 C66 C65 C64 -53.91(11) . . . . ?
C62 C63 C64 C65 -57.43(11) . . . . ?
C63 C64 C65 C66 54.90(12) . . . . ?
N11 C11A C11A N11 180.00(18) . 3_676 . 3_676 ?

loop_
_restr_equal_distance_atom_site_label_1
_restr_equal_distance_atom_site_label_2
_restr_equal_distance_site_symmetry_2
_restr_equal_distance_class_id
S11 C11 1 1
S11 C11A 1 1
N11 C11 1 2
N11 C11A 1 2

loop_
_restr_equal_distance_class_class_id
_restr_equal_distance_class_target_weight_param
_restr_equal_distance_class_average
_restr_equal_distance_class_esd
_restr_equal_distance_class_diff_max
1 0.0200 2.2690 0.5115 0.5115
2 0.0200 2.3758 0.0102 0.0102

loop_
_exptl_oxdiff_crystal_face_indexfrac_h
_exptl_oxdiff_crystal_face_indexfrac_k
_exptl_oxdiff_crystal_face_indexfrac_l
_exptl_oxdiff_crystal_face_x
_exptl_oxdiff_crystal_face_y
_exptl_oxdiff_crystal_face_z
0.9518 9.2135 2.7748 0.1019 0.4277 0.8982
-0.7148 -9.3447 -2.2815 -0.1140 -0.4780 -0.8709
3.5937 -5.0232 7.2336 -0.2298 -0.9588 0.1670
2.6563 7.1784 6.0550 0.0092 -0.0014 1.0000
3.7671 1.7382 -9.7737 0.9554 -0.2287 0.1870
1.5458 -3.2861 -12.7087 0.8385 -0.2012 -0.5065
-3.0978 -7.1539 -4.4133 -0.1466 0.0343 -0.9886
-3.0912 0.2291 11.6201 -0.9687 0.2321 0.0879
-0.0251 5.2849 -11.8193 0.8229 0.5663 0.0463
0.6457 -3.4960 13.0726 -0.8087 -0.5563 0.1911
-4.7452 3.9265 -2.5181 -0.1787 0.9601 -0.2150
